data_2214220
loop_
_publ_author_name
'Kochel, Andrzej'

_publ_section_title
;
 Tetrakis(2,2':6',2''-terpyridinium) hexabromidorhenate(IV)
 bis[aquatetrabromidooxidorhenate(V)] tetrabromide dihydrate
;
_journal_coeditor_code HB2433
_journal_issue 7
_journal_name_full 'Acta Crystallographica Section E'
_journal_page_first m1968
_journal_page_last m1968
_journal_paper_doi 10.1107/S1600536807029923
_journal_volume 63
_journal_year 2007
_chemical_formula_iupac '(C15 H13 N3)4 [Re Br6] [Re Br4 O (H2 O)]2 Br4, 2H2 O'
_chemical_formula_moiety '4(C15 H13 N3 2+), (Br6 Re 2-), 2(Br4 H2 O2 Re -), 4(Br -), 2(H2 O)'
_chemical_formula_sum 'C60 H60 Br18 N12 O6 Re3'
_chemical_formula_weight 3042.03
_chemical_name_systematic
;
Tetrakis(2,2':6',2''-terpyridinium) hexabromidorhenate(IV)
bis[aquatetrabromidooxidorhenate(V)] tetrabromide dihydrate
;
_space_group_IT_number 2
_symmetry_cell_setting triclinic
_symmetry_space_group_name_Hall '-P 1'
_symmetry_space_group_name_H-M 'P -1'
_atom_sites_solution_hydrogens geom
_atom_sites_solution_primary direct
_atom_sites_solution_secondary difmap
_cell_angle_alpha 81.361(6)
_cell_angle_beta 79.041(6)
_cell_angle_gamma 79.987(5)
_cell_formula_units_Z 1
_cell_length_a 10.3458(6)
_cell_length_b 10.3563(6)
_cell_length_c 19.0582(14)
_cell_measurement_reflns_used 5311
_cell_measurement_temperature 100(2)
_cell_measurement_theta_max 28.55
_cell_measurement_theta_min 2.73
_cell_volume 1959.7(2)
_computing_cell_refinement 'CrysAlis RED (Oxford Diffraction, 2003)'
_computing_data_collection 'CrysAlis CCD (Oxford Diffraction, 2003)'
_computing_data_reduction 'CrysAlis RED'
_computing_molecular_graphics 'PLATON (Spek, 2003) and XP (Bruker, 1999)'
_computing_publication_material SHELXL97
_computing_structure_refinement 'SHELXL97 (Sheldrick, 1997)'
_computing_structure_solution 'SHELXS97 (Sheldrick, 1997)'
_diffrn_ambient_temperature 100(2)
_diffrn_measured_fraction_theta_full 0.999
_diffrn_measured_fraction_theta_max 0.930
_diffrn_measurement_device_type 'Oxford Diffraction KM-4-CCD'
_diffrn_measurement_method \w
_diffrn_radiation_monochromator graphite
_diffrn_radiation_source 'fine-focus sealed tube'
_diffrn_radiation_type MoK\a
_diffrn_radiation_wavelength 0.71073
_diffrn_reflns_av_R_equivalents 0.0556
_diffrn_reflns_av_sigmaI/netI 0.0889
_diffrn_reflns_limit_h_max 13
_diffrn_reflns_limit_h_min -13
_diffrn_reflns_limit_k_max 13
_diffrn_reflns_limit_k_min -13
_diffrn_reflns_limit_l_max 25
_diffrn_reflns_limit_l_min -25
_diffrn_reflns_number 24231
_diffrn_reflns_theta_full 25.00
_diffrn_reflns_theta_max 28.55
_diffrn_reflns_theta_min 2.73
_exptl_absorpt_coefficient_mu 13.852
_exptl_absorpt_correction_T_max 0.794
_exptl_absorpt_correction_T_min 0.456
_exptl_absorpt_correction_type numerical
_exptl_absorpt_process_details '(CrysAlis RED; Oxford Diffraction, 2003)'
_exptl_crystal_colour orange
_exptl_crystal_density_diffrn 2.578
_exptl_crystal_density_method 'not measured'
_exptl_crystal_description prism
_exptl_crystal_F_000 1407
_exptl_crystal_size_max 0.10
_exptl_crystal_size_mid 0.10
_exptl_crystal_size_min 0.05
_refine_diff_density_max 1.241
_refine_diff_density_min -0.940
_refine_ls_extinction_method none
_refine_ls_goodness_of_fit_ref 0.938
_refine_ls_hydrogen_treatment constr
_refine_ls_matrix_type full
_refine_ls_number_parameters 448
_refine_ls_number_reflns 9275
_refine_ls_number_restraints 4
_refine_ls_restrained_S_all 0.938
_refine_ls_R_factor_all 0.0759
_refine_ls_R_factor_gt 0.0358
_refine_ls_shift/su_max 0.000
_refine_ls_shift/su_mean 0.000
_refine_ls_structure_factor_coef Fsqd
_refine_ls_weighting_details 'calc w=1/[\s^2^(Fo^2^)+(0.0215P)^2^] where P=(Fo^2^+2Fc^2^)/3'
_refine_ls_weighting_scheme calc
_refine_ls_wR_factor_gt 0.0533
_refine_ls_wR_factor_ref 0.0623
_reflns_number_gt 5991
_reflns_number_total 9275
_reflns_threshold_expression I>2\s(I)
_cod_data_source_file hb2433.cif
_cod_data_source_block I
_cod_database_code 2214220
_cod_database_fobs_code 2214220

loop_
_symmetry_equiv_pos_as_xyz
'x, y, z'
'-x, -y, -z'

loop_
_atom_site_type_symbol
_atom_site_label
_atom_site_fract_x
_atom_site_fract_y
_atom_site_fract_z
_atom_site_U_iso_or_equiv
_atom_site_adp_type
_atom_site_calc_flag
_atom_site_refinement_flags
_atom_site_occupancy
N N1 0.1742(5) 0.0591(5) 0.6381(3) 0.0177(12) Uani d . 1
H H1N 0.1977 0.1054 0.6661 0.021 Uiso calc R 1
N N2 0.3703(5) 0.2058(5) 0.6009(3) 0.0173(12) Uani d . 1
N N3 0.3926(5) 0.3432(5) 0.7045(3) 0.0186(12) Uani d . 1
H H3N 0.3393 0.2863 0.7089 0.022 Uiso calc R 1
C C1 0.0747(7) -0.0095(6) 0.6643(4) 0.0261(16) Uani d . 1
H H1 0.0315 -0.0047 0.7116 0.031 Uiso d R 1
C C2 0.0346(6) -0.0877(6) 0.6222(3) 0.0210(15) Uani d . 1
H H2 -0.0351 -0.1356 0.6403 0.025 Uiso d R 1
C C3 0.1013(6) -0.0925(6) 0.5524(4) 0.0255(16) Uani d . 1
H H3 0.0786 -0.1473 0.5237 0.031 Uiso d R 1
C C4 0.2019(6) -0.0166(6) 0.5246(3) 0.0193(14) Uani d . 1
H H4 0.2430 -0.0165 0.4768 0.023 Uiso d R 1
C C5 0.2408(6) 0.0599(5) 0.5696(3) 0.0155(14) Uani d . 1
C C6 0.3483(6) 0.1416(5) 0.5493(3) 0.0145(13) Uani d . 1
C C7 0.4232(6) 0.1521(6) 0.4791(3) 0.0211(15) Uani d . 1
H H7 0.4062 0.1074 0.4439 0.025 Uiso d R 1
C C8 0.5220(7) 0.2300(6) 0.4644(3) 0.0215(15) Uani d . 1
H H8 0.5728 0.2386 0.4186 0.026 Uiso d R 1
C C9 0.5459(6) 0.2957(6) 0.5175(3) 0.0190(14) Uani d . 1
H H9 0.6139 0.3472 0.5084 0.023 Uiso d R 1
C C10 0.4666(6) 0.2831(6) 0.5845(3) 0.0160(14) Uani d . 1
C C11 0.4774(6) 0.3597(6) 0.6420(3) 0.0168(14) Uani d . 1
C C12 0.5655(6) 0.4496(6) 0.6356(3) 0.0206(15) Uani d . 1
H H12 0.6271 0.4617 0.5937 0.025 Uiso d R 1
C C13 0.5607(6) 0.5214(6) 0.6924(3) 0.0201(15) Uani d . 1
H H13 0.6187 0.5824 0.6883 0.024 Uiso d R 1
C C14 0.4699(6) 0.5021(6) 0.7550(3) 0.0214(15) Uani d . 1
H H14 0.4654 0.5506 0.7929 0.026 Uiso d R 1
C C15 0.3863(6) 0.4102(6) 0.7604(3) 0.0206(15) Uani d . 1
H H15 0.3259 0.3945 0.8024 0.025 Uiso d R 1
N N4 0.2439(5) 0.5363(5) 0.1040(3) 0.0184(12) Uani d . 1
H H4N 0.2335 0.4798 0.0775 0.022 Uiso calc R 1
N N5 0.0414(5) 0.3972(5) 0.1317(2) 0.0158(11) Uani d . 1
N N6 0.0141(5) 0.2830(5) 0.0195(3) 0.0218(13) Uani d . 1
H H6N 0.0713 0.3348 0.0182 0.026 Uiso calc R 1
C C21 0.3407(6) 0.6082(6) 0.0809(4) 0.0235(15) Uani d . 1
H H21 0.3943 0.5978 0.0364 0.028 Uiso d R 1
C C22 0.3632(7) 0.6978(6) 0.1214(4) 0.0251(16) Uani d . 1
H H22 0.4321 0.7476 0.1055 0.030 Uiso d R 1
C C23 0.2800(7) 0.7120(6) 0.1872(4) 0.0245(16) Uani d . 1
H H23 0.2921 0.7732 0.2155 0.029 Uiso d R 1
C C24 0.1791(6) 0.6352(6) 0.2107(3) 0.0222(15) Uani d . 1
H H24 0.1249 0.6432 0.2552 0.027 Uiso d R 1
C C25 0.1599(6) 0.5473(6) 0.1676(3) 0.0182(14) Uani d . 1
C C26 0.0557(6) 0.4606(6) 0.1854(3) 0.0173(14) Uani d . 1
C C27 -0.0240(6) 0.4503(6) 0.2539(3) 0.0203(15) Uani d . 1
H H27 -0.0135 0.4973 0.2898 0.024 Uiso d R 1
C C28 -0.1191(6) 0.3664(6) 0.2652(3) 0.0244(16) Uani d . 1
H H28 -0.1721 0.3543 0.3103 0.029 Uiso d R 1
C C29 -0.1359(6) 0.3010(6) 0.2104(3) 0.0203(15) Uani d . 1
H H29 -0.2008 0.2462 0.2175 0.024 Uiso d R 1
C C30 -0.0533(6) 0.3188(6) 0.1443(3) 0.0186(14) Uani d . 1
C C31 -0.0661(6) 0.2550(6) 0.0832(3) 0.0182(14) Uani d . 1
C C32 -0.1550(6) 0.1664(6) 0.0841(4) 0.0265(16) Uani d . 1
H H32 -0.2101 0.1411 0.1267 0.032 Uiso d R 1
C C33 -0.1602(6) 0.1163(6) 0.0211(4) 0.0243(16) Uani d . 1
H H33 -0.2198 0.0584 0.0216 0.029 Uiso d R 1
C C34 -0.0770(6) 0.1524(6) -0.0426(4) 0.0256(16) Uani d . 1
H H34 -0.0807 0.1205 -0.0851 0.031 Uiso d R 1
C C35 0.0101(6) 0.2361(6) -0.0406(3) 0.0220(15) Uani d . 1
H H35 0.0682 0.2601 -0.0822 0.026 Uiso d R 1
Re Re2 0.38002(2) 0.12190(2) 0.218448(13) 0.01424(7) Uani d . 1
Br Br4 0.56622(6) 0.13304(6) 0.28386(3) 0.01760(14) Uani d . 1
Br Br5 0.23701(6) 0.05495(6) 0.14103(3) 0.02149(15) Uani d . 1
Br Br6 0.49427(7) 0.24963(6) 0.10751(3) 0.02226(15) Uani d . 1
Br Br7 0.30660(6) -0.05229(6) 0.31752(3) 0.01964(15) Uani d . 1
O O1 0.5235(4) -0.0491(4) 0.1763(2) 0.0189(10) Uani d D 1
H H1W 0.6001 -0.0612 0.1932 0.023 Uiso d RD 1
H H2W 0.5545 -0.0555 0.1300 0.023 Uiso d RD 1
O O2 0.2755(4) 0.2512(4) 0.2478(2) 0.0202(10) Uani d . 1
Re Re1 0.0000 0.5000 0.5000 0.01419(9) Uani d S 1
Br Br1 0.07213(6) 0.68849(6) 0.40966(3) 0.01884(15) Uani d . 1
Br Br2 0.14274(6) 0.34007(6) 0.42001(3) 0.01800(14) Uani d . 1
Br Br3 0.19123(6) 0.50460(6) 0.56235(3) 0.02026(15) Uani d . 1
O O3A 0.6108(4) 0.8904(4) 0.0401(2) 0.0269(11) Uani d D 1
H H3W 0.6256 0.9008 -0.0073 0.032 Uiso d RD 1
H H4W 0.6422 0.8045 0.0481 0.032 Uiso d RD 1
Br Br8 0.82755(6) 0.83705(6) 0.21020(3) 0.01960(15) Uani d . 1
Br Br9 0.73144(6) 0.56873(6) 0.05088(3) 0.01989(15) Uani d . 1

loop_
_atom_site_aniso_label
_atom_site_aniso_U_11
_atom_site_aniso_U_22
_atom_site_aniso_U_33
_atom_site_aniso_U_12
_atom_site_aniso_U_13
_atom_site_aniso_U_23
N1 0.022(3) 0.015(3) 0.020(3) -0.003(2) -0.005(2) -0.012(2)
N2 0.019(3) 0.012(3) 0.019(3) 0.001(2) -0.004(2) 0.004(2)
N3 0.023(3) 0.016(3) 0.018(3) -0.004(2) -0.003(2) -0.004(2)
C1 0.028(4) 0.029(4) 0.020(4) 0.003(3) -0.010(3) -0.001(3)
C2 0.022(4) 0.016(3) 0.025(4) -0.002(3) -0.006(3) 0.000(3)
C3 0.021(4) 0.024(4) 0.033(4) 0.004(3) -0.006(3) -0.011(3)
C4 0.020(4) 0.025(4) 0.015(3) 0.001(3) -0.005(3) -0.010(3)
C5 0.022(4) 0.009(3) 0.016(3) 0.003(3) -0.007(3) -0.003(3)
C6 0.016(3) 0.009(3) 0.017(3) 0.004(2) -0.002(3) -0.003(3)
C7 0.025(4) 0.021(4) 0.016(3) 0.007(3) -0.009(3) -0.004(3)
C8 0.030(4) 0.021(4) 0.013(3) -0.004(3) -0.002(3) -0.005(3)
C9 0.020(4) 0.020(3) 0.016(3) -0.002(3) 0.000(3) -0.002(3)
C10 0.021(4) 0.013(3) 0.014(3) -0.001(3) -0.008(3) 0.000(3)
C11 0.016(3) 0.017(3) 0.018(3) 0.001(3) -0.002(3) -0.005(3)
C12 0.009(3) 0.026(4) 0.025(4) -0.002(3) -0.001(3) -0.001(3)
C13 0.024(4) 0.017(3) 0.022(4) -0.008(3) -0.004(3) -0.005(3)
C14 0.026(4) 0.015(3) 0.025(4) -0.005(3) -0.002(3) -0.010(3)
C15 0.021(4) 0.021(4) 0.020(4) 0.000(3) -0.007(3) -0.002(3)
N4 0.020(3) 0.017(3) 0.018(3) -0.002(2) -0.001(2) -0.003(2)
N5 0.018(3) 0.015(3) 0.012(3) 0.002(2) -0.002(2) 0.002(2)
N6 0.021(3) 0.023(3) 0.023(3) -0.008(2) -0.004(3) 0.000(3)
C21 0.021(4) 0.024(4) 0.026(4) -0.006(3) 0.001(3) -0.007(3)
C22 0.022(4) 0.020(4) 0.035(4) -0.010(3) -0.006(3) 0.003(3)
C23 0.032(4) 0.011(3) 0.033(4) -0.001(3) -0.015(3) -0.002(3)
C24 0.023(4) 0.024(4) 0.017(3) -0.001(3) -0.003(3) -0.001(3)
C25 0.022(4) 0.017(3) 0.016(3) -0.004(3) -0.008(3) 0.003(3)
C26 0.019(4) 0.015(3) 0.018(3) 0.002(3) -0.008(3) 0.000(3)
C27 0.024(4) 0.020(4) 0.017(3) -0.001(3) -0.005(3) -0.007(3)
C28 0.027(4) 0.022(4) 0.016(3) 0.003(3) 0.007(3) 0.002(3)
C29 0.026(4) 0.016(3) 0.018(3) -0.006(3) -0.006(3) 0.008(3)
C30 0.019(4) 0.013(3) 0.023(4) -0.003(3) -0.004(3) 0.002(3)
C31 0.019(4) 0.021(3) 0.016(3) -0.005(3) -0.004(3) 0.000(3)
C32 0.022(4) 0.031(4) 0.024(4) -0.004(3) -0.005(3) 0.003(3)
C33 0.026(4) 0.022(4) 0.029(4) -0.003(3) -0.012(3) -0.007(3)
C34 0.027(4) 0.022(4) 0.031(4) -0.004(3) -0.012(3) -0.003(3)
C35 0.023(4) 0.025(4) 0.017(3) 0.002(3) -0.001(3) -0.010(3)
Re2 0.01566(15) 0.01453(14) 0.01316(14) -0.00219(11) -0.00329(11) -0.00269(11)
Br4 0.0190(4) 0.0191(3) 0.0172(3) -0.0046(3) -0.0060(3) -0.0042(3)
Br5 0.0228(4) 0.0224(4) 0.0227(4) -0.0037(3) -0.0104(3) -0.0050(3)
Br6 0.0269(4) 0.0208(4) 0.0179(3) -0.0054(3) -0.0030(3) 0.0028(3)
Br7 0.0213(4) 0.0215(4) 0.0153(3) -0.0064(3) 0.0005(3) -0.0007(3)
O1 0.021(2) 0.017(2) 0.019(2) -0.0025(18) -0.0044(19) -0.0049(19)
O2 0.023(2) 0.018(2) 0.021(2) 0.0033(18) -0.009(2) -0.0073(19)
Re1 0.0168(2) 0.01280(19) 0.01210(19) -0.00249(15) -0.00024(16) -0.00106(15)
Br1 0.0234(4) 0.0151(3) 0.0161(3) -0.0048(3) 0.0003(3) 0.0017(3)
Br2 0.0175(3) 0.0175(3) 0.0183(3) -0.0012(3) -0.0004(3) -0.0051(3)
Br3 0.0178(3) 0.0245(4) 0.0190(3) -0.0031(3) -0.0045(3) -0.0027(3)
O3A 0.038(3) 0.023(3) 0.019(2) -0.004(2) 0.003(2) -0.010(2)
Br8 0.0198(3) 0.0238(4) 0.0159(3) -0.0051(3) -0.0010(3) -0.0052(3)
Br9 0.0225(4) 0.0212(4) 0.0155(3) -0.0050(3) 0.0005(3) -0.0033(3)

loop_
_atom_type_symbol
_atom_type_description
_atom_type_scat_dispersion_real
_atom_type_scat_dispersion_imag
_atom_type_scat_source
C C 0.0033 0.0000 'International Tables Vol C Tables 4.2.6.8 and 6.1.1.4'
H H 0.0000 0.0000 'International Tables Vol C Tables 4.2.6.8 and 6.1.1.4'
Br Br -0.2901 0.0000 'International Tables Vol C Tables 4.2.6.8 and 6.1.1.4'
N N 0.0061 0.0000 'International Tables Vol C Tables 4.2.6.8 and 6.1.1.4'
O O 0.0106 0.0000 'International Tables Vol C Tables 4.2.6.8 and 6.1.1.4'
Re Re -1.0185 0.0000 'International Tables Vol C Tables 4.2.6.8 and 6.1.1.4'

loop_
_geom_angle_atom_site_label_1
_geom_angle_atom_site_label_2
_geom_angle_atom_site_label_3
_geom_angle_site_symmetry_1
_geom_angle_site_symmetry_3
_geom_angle
C1 N1 C5 . . 123.5(5)
C1 N1 H1N . . 118.2
C5 N1 H1N . . 118.2
C6 N2 C10 . . 118.4(5)
C15 N3 C11 . . 124.0(5)
C15 N3 H3N . . 118.0
C11 N3 H3N . . 118.0
N1 C1 C2 . . 120.7(6)
N1 C1 H1 . . 119.6
C2 C1 H1 . . 119.6
C3 C2 C1 . . 118.0(6)
C3 C2 H2 . . 121.0
C1 C2 H2 . . 121.0
C2 C3 C4 . . 120.8(6)
C2 C3 H3 . . 119.6
C4 C3 H3 . . 119.6
C3 C4 C5 . . 119.2(6)
C3 C4 H4 . . 120.4
C5 C4 H4 . . 120.4
N1 C5 C4 . . 117.6(6)
N1 C5 C6 . . 116.5(5)
C4 C5 C6 . . 125.9(6)
N2 C6 C7 . . 122.0(6)
N2 C6 C5 . . 116.3(5)
C7 C6 C5 . . 121.7(6)
C8 C7 C6 . . 118.2(6)
C8 C7 H7 . . 120.9
C6 C7 H7 . . 120.9
C7 C8 C9 . . 120.1(6)
C7 C8 H8 . . 119.9
C9 C8 H8 . . 120.0
C10 C9 C8 . . 118.5(6)
C10 C9 H9 . . 120.7
C8 C9 H9 . . 120.8
N2 C10 C9 . . 122.7(6)
N2 C10 C11 . . 115.4(5)
C9 C10 C11 . . 121.8(5)
N3 C11 C12 . . 117.9(6)
N3 C11 C10 . . 117.1(5)
C12 C11 C10 . . 125.0(6)
C11 C12 C13 . . 119.5(6)
C11 C12 H12 . . 120.2
C13 C12 H12 . . 120.3
C14 C13 C12 . . 120.1(6)
C14 C13 H13 . . 119.9
C12 C13 H13 . . 119.9
C15 C14 C13 . . 119.0(6)
C15 C14 H14 . . 120.5
C13 C14 H14 . . 120.5
N3 C15 C14 . . 119.5(6)
N3 C15 H15 . . 120.3
C14 C15 H15 . . 120.3
C21 N4 C25 . . 123.1(5)
C21 N4 H4N . . 118.4
C25 N4 H4N . . 118.4
C26 N5 C30 . . 118.1(5)
C35 N6 C31 . . 124.4(5)
C35 N6 H6N . . 117.8
C31 N6 H6N . . 117.8
N4 C21 C22 . . 120.9(6)
N4 C21 H21 . . 119.5
C22 C21 H21 . . 119.6
C21 C22 C23 . . 118.0(6)
C21 C22 H22 . . 121.0
C23 C22 H22 . . 121.0
C24 C23 C22 . . 120.3(6)
C24 C23 H23 . . 119.9
C22 C23 H23 . . 119.9
C25 C24 C23 . . 119.5(6)
C25 C24 H24 . . 120.3
C23 C24 H24 . . 120.2
N4 C25 C24 . . 118.2(6)
N4 C25 C26 . . 116.5(5)
C24 C25 C26 . . 125.3(6)
N5 C26 C27 . . 123.4(6)
N5 C26 C25 . . 115.5(5)
C27 C26 C25 . . 121.1(6)
C28 C27 C26 . . 116.7(6)
C28 C27 H27 . . 121.7
C26 C27 H27 . . 121.6
C29 C28 C27 . . 120.7(6)
C29 C28 H28 . . 119.7
C27 C28 H28 . . 119.6
C28 C29 C30 . . 118.2(6)
C28 C29 H29 . . 120.9
C30 C29 H29 . . 120.8
N5 C30 C29 . . 122.8(6)
N5 C30 C31 . . 115.5(5)
C29 C30 C31 . . 121.7(6)
N6 C31 C32 . . 116.3(6)
N6 C31 C30 . . 117.9(5)
C32 C31 C30 . . 125.7(6)
C33 C32 C31 . . 119.8(6)
C33 C32 H32 . . 120.1
C31 C32 H32 . . 120.1
C34 C33 C32 . . 120.4(6)
C34 C33 H33 . . 119.8
C32 C33 H33 . . 119.8
C35 C34 C33 . . 117.8(6)
C35 C34 H34 . . 121.1
C33 C34 H34 . . 121.1
N6 C35 C34 . . 121.2(6)
N6 C35 H35 . . 119.4
C34 C35 H35 . . 119.4
O2 Re2 O1 . . 178.43(18)
O2 Re2 Br7 . . 98.52(14)
O1 Re2 Br7 . . 83.05(10)
O2 Re2 Br4 . . 98.19(13)
O1 Re2 Br4 . . 81.84(10)
Br7 Re2 Br4 . . 87.55(2)
O2 Re2 Br5 . . 97.92(13)
O1 Re2 Br5 . . 82.07(10)
Br7 Re2 Br5 . . 89.73(2)
Br4 Re2 Br5 . . 163.89(2)
O2 Re2 Br6 . . 95.66(14)
O1 Re2 Br6 . . 82.77(10)
Br7 Re2 Br6 . . 165.81(2)
Br4 Re2 Br6 . . 90.20(2)
Br5 Re2 Br6 . . 88.55(2)
Re2 O1 H1W . . 112.3
Re2 O1 H2W . . 124.6
H1W O1 H2W . . 99.9
Br3 Re1 Br3 2_566 . 180.0
Br3 Re1 Br2 2_566 . 89.34(2)
Br3 Re1 Br2 . . 90.66(2)
Br3 Re1 Br2 2_566 2_566 90.66(2)
Br3 Re1 Br2 . 2_566 89.34(2)
Br2 Re1 Br2 . 2_566 180.0
Br3 Re1 Br1 2_566 . 90.53(2)
Br3 Re1 Br1 . . 89.47(2)
Br2 Re1 Br1 . . 89.44(2)
Br2 Re1 Br1 2_566 . 90.56(2)
Br3 Re1 Br1 2_566 2_566 89.47(2)
Br3 Re1 Br1 . 2_566 90.53(2)
Br2 Re1 Br1 . 2_566 90.56(2)
Br2 Re1 Br1 2_566 2_566 89.44(2)
Br1 Re1 Br1 . 2_566 180.0
H3W O3A H4W . . 99.5

loop_
_geom_bond_atom_site_label_1
_geom_bond_atom_site_label_2
_geom_bond_site_symmetry_2
_geom_bond_distance
_geom_bond_publ_flag
N1 C1 . 1.329(8) ?
N1 C5 . 1.354(7) ?
N1 H1N . 0.8600 ?
N2 C6 . 1.340(7) ?
N2 C10 . 1.348(7) ?
N3 C15 . 1.341(7) ?
N3 C11 . 1.345(7) ?
N3 H3N . 0.8600 ?
C1 C2 . 1.382(8) ?
C1 H1 . 0.9298 ?
C2 C3 . 1.380(9) ?
C2 H2 . 0.9300 ?
C3 C4 . 1.390(8) ?
C3 H3 . 0.9301 ?
C4 C5 . 1.405(8) ?
C4 H4 . 0.9300 ?
C5 C6 . 1.472(8) ?
C6 C7 . 1.412(8) ?
C7 C8 . 1.372(8) ?
C7 H7 . 0.9299 ?
C8 C9 . 1.383(8) ?
C8 H8 . 0.9301 ?
C9 C10 . 1.382(8) ?
C9 H9 . 0.9300 ?
C10 C11 . 1.476(8) ?
C11 C12 . 1.390(8) ?
C12 C13 . 1.390(8) ?
C12 H12 . 0.9301 ?
C13 C14 . 1.384(8) ?
C13 H13 . 0.9300 ?
C14 C15 . 1.374(8) ?
C14 H14 . 0.9299 ?
C15 H15 . 0.9299 ?
N4 C21 . 1.321(7) ?
N4 C25 . 1.359(7) ?
N4 H4N . 0.8600 ?
N5 C26 . 1.340(7) ?
N5 C30 . 1.343(7) ?
N6 C35 . 1.318(7) ?
N6 C31 . 1.357(7) ?
N6 H6N . 0.8600 ?
C21 C22 . 1.368(8) ?
C21 H21 . 0.9300 ?
C22 C23 . 1.391(9) ?
C22 H22 . 0.9300 ?
C23 C24 . 1.388(8) ?
C23 H23 . 0.9299 ?
C24 C25 . 1.376(8) ?
C24 H24 . 0.9301 ?
C25 C26 . 1.479(8) ?
C26 C27 . 1.405(8) ?
C27 C28 . 1.389(8) ?
C27 H27 . 0.9300 ?
C28 C29 . 1.380(8) ?
C28 H28 . 0.9300 ?
C29 C30 . 1.388(8) ?
C29 H29 . 0.9299 ?
C30 C31 . 1.460(8) ?
C31 C32 . 1.404(8) ?
C32 C33 . 1.391(8) ?
C32 H32 . 0.9300 ?
C33 C34 . 1.390(9) ?
C33 H33 . 0.9299 ?
C34 C35 . 1.365(8) ?
C34 H34 . 0.9299 ?
C35 H35 . 0.9300 ?
Re1 Br3 2_566 2.5043(6) ?
Re1 Br3 . 2.5044(6) y
Re1 Br2 . 2.5099(6) y
Re1 Br2 2_566 2.5100(6) ?
Re1 Br1 . 2.5179(6) y
Re1 Br1 2_566 2.5180(6) ?
Re2 O2 . 1.663(4) y
Re2 O1 . 2.246(4) y
Re2 Br7 . 2.5108(7) y
Re2 Br4 . 2.5123(7) y
Re2 Br5 . 2.5182(7) y
Re2 Br6 . 2.5239(7) y
O1 H1W . 0.8929 ?
O1 H2W . 0.8879 ?
O3A H3W . 0.8787 ?
O3A H4W . 0.8932 ?

loop_
_geom_hbond_atom_site_label_D
_geom_hbond_atom_site_label_H
_geom_hbond_atom_site_label_A
_geom_hbond_site_symmetry_A
_geom_hbond_distance_DH
_geom_hbond_distance_HA
_geom_hbond_distance_DA
_geom_hbond_angle_DHA
N1 H1N Br8 2_666 0.86 2.47 3.228(6) 146
O1 H1W Br8 1_545 0.89 2.46 3.310(4) 157
O1 H2W O3A 1_545 0.88 1.83 2.710(5) 166
N3 H3N Br8 2_666 0.85 2.48 3.236(5) 147
O3A H3W Br5 2_665 0.88 2.68 3.517(4) 157
N4 H4N Br9 2_665 0.86 2.51 3.247(6) 143
O3A H4W Br9 . 0.89 2.45 3.338(4) 171
N6 H6N Br9 2_665 0.85 2.48 3.245(5) 147
C9 H9 Br3 2_666 0.93 2.76 3.664(6) 162
C15 H15 Br9 2_666 0.92 2.81 3.598(6) 142
C22 H22 O3A . 0.92 2.58 3.504(8) 170
C23 H23 Br7 1_565 0.92 2.88 3.810(7) 172
C29 H29 Br4 1_455 0.93 2.85 3.738(6) 158
C35 H35 Br8 2_665 0.92 2.73 3.474(6) 137

loop_
_geom_torsion_atom_site_label_1
_geom_torsion_atom_site_label_2
_geom_torsion_atom_site_label_3
_geom_torsion_atom_site_label_4
_geom_torsion
C5 N1 C1 C2 1.3(9)
N1 C1 C2 C3 0.2(9)
C1 C2 C3 C4 -2.6(9)
C2 C3 C4 C5 3.6(9)
C1 N1 C5 C4 -0.3(8)
C1 N1 C5 C6 179.8(5)
C3 C4 C5 N1 -2.1(8)
C3 C4 C5 C6 177.7(6)
C10 N2 C6 C7 0.4(8)
C10 N2 C6 C5 -179.2(5)
N1 C5 C6 N2 0.6(7)
C4 C5 C6 N2 -179.2(5)
N1 C5 C6 C7 -178.9(5)
C4 C5 C6 C7 1.2(9)
N2 C6 C7 C8 0.6(9)
C5 C6 C7 C8 -179.9(5)
C6 C7 C8 C9 -0.1(9)
C7 C8 C9 C10 -1.4(9)
C6 N2 C10 C9 -1.9(8)
C6 N2 C10 C11 174.9(5)
C8 C9 C10 N2 2.4(9)
C8 C9 C10 C11 -174.2(5)
C15 N3 C11 C12 1.4(9)
C15 N3 C11 C10 -176.9(5)
N2 C10 C11 N3 1.1(8)
C9 C10 C11 N3 177.9(5)
N2 C10 C11 C12 -177.1(6)
C9 C10 C11 C12 -0.2(9)
N3 C11 C12 C13 -1.8(9)
C10 C11 C12 C13 176.3(5)
C11 C12 C13 C14 0.8(9)
C12 C13 C14 C15 0.8(9)
C11 N3 C15 C14 0.2(9)
C13 C14 C15 N3 -1.3(9)
C25 N4 C21 C22 1.2(9)
N4 C21 C22 C23 -0.8(9)
C21 C22 C23 C24 1.0(9)
C22 C23 C24 C25 -1.6(9)
C21 N4 C25 C24 -1.7(9)
C21 N4 C25 C26 179.4(6)
C23 C24 C25 N4 1.9(9)
C23 C24 C25 C26 -179.3(6)
C30 N5 C26 C27 -0.6(9)
C30 N5 C26 C25 -178.9(5)
N4 C25 C26 N5 -10.8(8)
C24 C25 C26 N5 170.4(5)
N4 C25 C26 C27 170.9(5)
C24 C25 C26 C27 -7.9(9)
N5 C26 C27 C28 1.8(9)
C25 C26 C27 C28 180.0(5)
C26 C27 C28 C29 -2.2(9)
C27 C28 C29 C30 1.5(9)
C26 N5 C30 C29 -0.2(9)
C26 N5 C30 C31 178.5(5)
C28 C29 C30 N5 -0.3(9)
C28 C29 C30 C31 -178.9(5)
C35 N6 C31 C32 2.2(9)
C35 N6 C31 C30 -177.6(6)
N5 C30 C31 N6 -2.1(8)
C29 C30 C31 N6 176.7(5)
N5 C30 C31 C32 178.1(6)
C29 C30 C31 C32 -3.1(10)
N6 C31 C32 C33 -2.2(9)
C30 C31 C32 C33 177.7(6)
C31 C32 C33 C34 0.7(10)
C32 C33 C34 C35 1.0(9)
C31 N6 C35 C34 -0.7(10)
C33 C34 C35 N6 -1.0(9)
